data_4502587
loop_
_publ_author_name
'Wang, Xiu-Li'
'Chen, Yong-Qiang'
'Gao, Qiang'
'Lin, Hong-Yan'
'Liu, Guo-Cheng'
'Zhang, Jin-Xia'
'Tian, Ai-Xiang'

_publ_section_title
;
 Coordination Behavior of 5,6-Substituted 1,10-Phenanthroline Derivatives
 and Structural Diversities by Coligands in the Construction of Lead(II)
 Complexes
;
_journal_issue 5
_journal_name_full 'Crystal Growth &amp; Design'
_journal_page_first 2174
_journal_paper_doi 10.1021/cg901431r
_journal_volume 10
_journal_year 2010
_chemical_formula_sum 'C44 H26 N10 O8 Pb'
_chemical_formula_weight 1029.95
_chemical_name_systematic
; 
 ? 
;
_space_group_IT_number 14
_symmetry_cell_setting monoclinic
_symmetry_space_group_name_Hall '-P 2ybc'
_symmetry_space_group_name_H-M 'P 1 21/c 1'
_atom_sites_solution_hydrogens geom
_atom_sites_solution_primary direct
_atom_sites_solution_secondary difmap
_audit_creation_method SHELXL-97
_cell_angle_alpha 90.00
_cell_angle_beta 91.4180(10)
_cell_angle_gamma 90.00
_cell_formula_units_Z 4
_cell_length_a 11.5808(12)
_cell_length_b 17.4629(18)
_cell_length_c 19.585(2)
_cell_measurement_temperature 296(2)
_cell_measurement_theta_max 24.98
_cell_measurement_theta_min 1.76
_cell_volume 3959.5(7)
_computing_cell_refinement 'SMART (Bruker, 2001)'
_computing_data_collection 'SMART (Bruker, 2001)'
_computing_data_reduction 'SAINT+ (Bruker, 1999)'
_computing_molecular_graphics 'PLATON (Spek, 2003)'
_computing_publication_material 'SHELXTL (1998)'
_computing_structure_refinement 'SHELXL-97 (Sheldrick, 1997)'
_computing_structure_solution 'SHELXS-97 (Sheldrick, 1990)'
_diffrn_ambient_temperature 296(2)
_diffrn_measured_fraction_theta_full 0.998
_diffrn_measured_fraction_theta_max 0.998
_diffrn_measurement_device_type 'CCD area detector'
_diffrn_measurement_method 'phi and omega scans'
_diffrn_radiation_monochromator graphite
_diffrn_radiation_source 'fine-focus sealed tube'
_diffrn_radiation_type MoK\a
_diffrn_radiation_wavelength 0.71073
_diffrn_reflns_av_R_equivalents 0.0695
_diffrn_reflns_av_sigmaI/netI 0.0895
_diffrn_reflns_limit_h_max 13
_diffrn_reflns_limit_h_min -13
_diffrn_reflns_limit_k_max 20
_diffrn_reflns_limit_k_min -11
_diffrn_reflns_limit_l_max 23
_diffrn_reflns_limit_l_min -22
_diffrn_reflns_number 19706
_diffrn_reflns_theta_full 24.98
_diffrn_reflns_theta_max 24.98
_diffrn_reflns_theta_min 1.76
_exptl_absorpt_coefficient_mu 4.332
_exptl_absorpt_correction_T_max 0.479
_exptl_absorpt_correction_T_min 0.368
_exptl_absorpt_correction_type empirical
_exptl_absorpt_process_details SADABS
_exptl_crystal_colour YELLOW
_exptl_crystal_density_diffrn 1.728
_exptl_crystal_density_method 'not measured'
_exptl_crystal_description BLOCK
_exptl_crystal_F_000 2024
_exptl_crystal_size_max 0.27
_exptl_crystal_size_mid 0.20
_exptl_crystal_size_min 0.17
_refine_diff_density_max 0.866
_refine_diff_density_min -0.946
_refine_diff_density_rms 0.126
_refine_ls_extinction_method none
_refine_ls_goodness_of_fit_ref 1.001
_refine_ls_hydrogen_treatment constr
_refine_ls_matrix_type full
_refine_ls_number_parameters 548
_refine_ls_number_reflns 6947
_refine_ls_number_restraints 0
_refine_ls_restrained_S_all 1.001
_refine_ls_R_factor_all 0.0963
_refine_ls_R_factor_gt 0.0478
_refine_ls_shift/su_max 0.002
_refine_ls_shift/su_mean 0.000
_refine_ls_structure_factor_coef Fsqd
_refine_ls_weighting_details 'calc w=1/[\s^2^(Fo^2^)+(0.0528P)^2^+0.0000P] where P=(Fo^2^+2Fc^2^)/3'
_refine_ls_weighting_scheme calc
_refine_ls_wR_factor_gt 0.1013
_refine_ls_wR_factor_ref 0.1198
_reflns_number_gt 4424
_reflns_number_total 6947
_reflns_threshold_expression >2sigma(I)
_cod_data_source_file cg901431r_si_002.cif
_cod_data_source_block compound1
_cod_depositor_comments
;
The following automatic conversions were performed:

'_symmetry_cell_setting' value 'Monoclinic' changed to 'monoclinic'
according to /home/saulius/struct/CIF-dictionaries/cif_core.dic
dictionary named 'cif_core.dic' version 2.4.2 from 2011-04-26.

Automatic conversion script
Id: cif_fix_values 1715 2011-07-08 13:25:40Z adriana 
;
_cod_original_sg_symbol_H-M 'P 21/c'
_cod_database_code 4502587

loop_
_symmetry_equiv_pos_as_xyz
'x, y, z'
'-x, y+1/2, -z+1/2'
'-x, -y, -z'
'x, -y-1/2, z-1/2'

loop_
_atom_site_label
_atom_site_type_symbol
_atom_site_fract_x
_atom_site_fract_y
_atom_site_fract_z
_atom_site_U_iso_or_equiv
_atom_site_adp_type
_atom_site_occupancy
_atom_site_symmetry_multiplicity
_atom_site_calc_flag
_atom_site_refinement_flags
Pb1 Pb -0.65193(3) 0.008710(17) 0.283455(17) 0.03800(13) Uani 1 1 d .
O1 O -0.7948(5) -0.1334(4) 0.3693(3) 0.0594(19) Uani 1 1 d .
O2 O -1.2398(5) -0.3591(4) 0.1899(3) 0.0544(18) Uani 1 1 d .
O3 O -0.7749(7) -0.1150(4) 0.2577(4) 0.086(3) Uani 1 1 d .
O4 O -1.2219(5) -0.4078(3) 0.2943(3) 0.0501(17) Uani 1 1 d .
N1 N -0.5123(6) 0.0961(4) 0.2238(3) 0.0376(17) Uani 1 1 d .
N2 N -0.5855(6) -0.0379(4) 0.1659(3) 0.0378(17) Uani 1 1 d .
N3 N -0.2159(6) 0.1100(4) 0.0496(4) 0.0420(18) Uani 1 1 d .
N4 N -0.2688(6) -0.0022(4) 0.0025(3) 0.0394(17) Uani 1 1 d .
H4A H -0.2695 -0.0412 -0.0243 0.047 Uiso 1 1 calc R
N6 N -0.4442(6) -0.0584(4) 0.3145(4) 0.048(2) Uani 1 1 d .
N7 N -0.5216(6) 0.0619(4) 0.3913(4) 0.0444(19) Uani 1 1 d .
N8 N -0.1335(6) -0.0933(4) 0.4872(4) 0.049(2) Uani 1 1 d .
N9 N -0.1893(6) 0.0097(4) 0.5470(3) 0.0474(19) Uani 1 1 d .
H9A H -0.1899 0.0441 0.5784 0.057 Uiso 1 1 calc R
N10 N 0.1555(8) -0.1305(7) 0.6252(6) 0.097(4) Uani 1 1 d .
N5 N 0.0144(10) 0.0247(6) -0.1395(5) 0.097(3) Uani 1 1 d .
C1 C -0.4830(8) 0.1639(5) 0.2487(5) 0.048(2) Uani 1 1 d .
H1A H -0.5215 0.1811 0.2869 0.057 Uiso 1 1 calc R
C2 C -0.4002(8) 0.2106(5) 0.2225(5) 0.054(3) Uani 1 1 d .
H2A H -0.3849 0.2586 0.2412 0.065 Uiso 1 1 calc R
C3 C -0.3414(7) 0.1846(5) 0.1682(5) 0.048(2) Uani 1 1 d .
H3A H -0.2835 0.2147 0.1499 0.057 Uiso 1 1 calc R
C4 C -0.3661(7) 0.1144(5) 0.1397(4) 0.040(2) Uani 1 1 d .
C5 C -0.3083(7) 0.0811(5) 0.0832(4) 0.039(2) Uani 1 1 d .
C6 C -0.3421(7) 0.0120(5) 0.0552(4) 0.036(2) Uani 1 1 d .
C9 C -0.4368(7) -0.0326(5) 0.0803(4) 0.040(2) Uani 1 1 d .
C8 C -0.4775(8) -0.1019(5) 0.0533(5) 0.044(2) Uani 1 1 d .
H8A H -0.4412 -0.1242 0.0164 0.053 Uiso 1 1 calc R
C7 C -0.5697(8) -0.1364(5) 0.0810(5) 0.049(2) Uani 1 1 d .
H7A H -0.5981 -0.1823 0.0632 0.059 Uiso 1 1 calc R
C10 C -0.6213(7) -0.1023(5) 0.1366(4) 0.040(2) Uani 1 1 d .
H10A H -0.6855 -0.1264 0.1545 0.048 Uiso 1 1 calc R
C11 C -0.4941(7) -0.0017(4) 0.1380(4) 0.0342(19) Uani 1 1 d .
C12 C -0.4581(7) 0.0701(5) 0.1686(4) 0.036(2) Uani 1 1 d .
C13 C -0.1949(8) 0.0586(5) 0.0017(5) 0.045(2) Uani 1 1 d .
C14 C -0.0974(7) 0.0646(5) -0.0447(4) 0.038(2) Uani 1 1 d .
C15 C -0.0842(8) 0.0152(6) -0.0988(5) 0.054(3) Uani 1 1 d .
H15A H -0.1381 -0.0231 -0.1084 0.065 Uiso 1 1 calc R
C16 C 0.0924(8) 0.0843(7) -0.1197(6) 0.065(3) Uani 1 1 d .
H16A H 0.1592 0.0905 -0.1445 0.078 Uiso 1 1 calc R
C17 C 0.0758(7) 0.1298(5) -0.0694(5) 0.037(2) Uani 1 1 d .
H17A H 0.1277 0.1693 -0.0600 0.045 Uiso 1 1 calc R
C18 C -0.0126(8) 0.1205(6) -0.0324(5) 0.055(3) Uani 1 1 d .
H18A H -0.0211 0.1528 0.0049 0.066 Uiso 1 1 calc R
C19 C -0.4080(8) -0.1166(6) 0.2775(5) 0.061(3) Uani 1 1 d .
H19A H -0.4493 -0.1294 0.2378 0.073 Uiso 1 1 calc R
C20 C -0.3096(9) -0.1599(6) 0.2957(5) 0.067(3) Uani 1 1 d .
H20A H -0.2861 -0.2003 0.2684 0.081 Uiso 1 1 calc R
C21 C -0.2496(8) -0.1418(6) 0.3536(5) 0.055(3) Uani 1 1 d .
H21A H -0.1841 -0.1697 0.3661 0.066 Uiso 1 1 calc R
C22 C -0.2853(7) -0.0819(5) 0.3943(4) 0.045(2) Uani 1 1 d .
C23 C -0.2294(8) -0.0597(5) 0.4564(5) 0.046(2) Uani 1 1 d .
C24 C -0.2651(7) 0.0030(5) 0.4928(4) 0.041(2) Uani 1 1 d .
C25 C -0.3644(7) 0.0473(5) 0.4733(4) 0.036(2) Uani 1 1 d .
C26 C -0.4083(8) 0.1088(5) 0.5102(5) 0.051(3) Uani 1 1 d .
H26A H -0.3695 0.1252 0.5497 0.061 Uiso 1 1 calc R
C27 C -0.5079(8) 0.1456(6) 0.4890(4) 0.053(3) Uani 1 1 d .
H27A H -0.5393 0.1855 0.5139 0.063 Uiso 1 1 calc R
C28 C -0.5588(8) 0.1198(5) 0.4288(5) 0.047(2) Uani 1 1 d .
H28A H -0.6249 0.1452 0.4132 0.057 Uiso 1 1 calc R
C29 C -0.4246(7) 0.0253(5) 0.4129(4) 0.040(2) Uani 1 1 d .
C30 C -0.3858(7) -0.0395(5) 0.3727(4) 0.039(2) Uani 1 1 d .
C31 C -0.1110(8) -0.0498(6) 0.5413(5) 0.051(3) Uani 1 1 d .
C32 C -0.0138(8) -0.0629(5) 0.5900(5) 0.046(2) Uani 1 1 d .
C33 C 0.0635(8) -0.1190(6) 0.5773(5) 0.057(3) Uani 1 1 d .
H33A H 0.0565 -0.1491 0.5382 0.069 Uiso 1 1 calc R
C34 C 0.1595(10) -0.0828(8) 0.6836(6) 0.080(4) Uani 1 1 d .
H34A H 0.2197 -0.0895 0.7153 0.096 Uiso 1 1 calc R
C35 C 0.0857(9) -0.0317(7) 0.6947(5) 0.058(3) Uani 1 1 d .
H35A H 0.0913 -0.0018 0.7339 0.069 Uiso 1 1 calc R
C36 C 0.0007(9) -0.0210(6) 0.6502(5) 0.063(3) Uani 1 1 d .
H36A H -0.0533 0.0169 0.6594 0.075 Uiso 1 1 calc R
C37 C -0.8221(8) -0.1459(5) 0.3070(6) 0.049(3) Uani 1 1 d .
C38 C -0.9155(7) -0.2035(5) 0.2920(5) 0.039(2) Uani 1 1 d .
C39 C -0.9594(7) -0.2117(5) 0.2264(5) 0.044(2) Uani 1 1 d .
H39A H -0.9292 -0.1826 0.1913 0.053 Uiso 1 1 calc R
C40 C -1.0465(8) -0.2621(5) 0.2126(4) 0.047(2) Uani 1 1 d .
H40A H -1.0754 -0.2665 0.1680 0.056 Uiso 1 1 calc R
C41 C -1.0935(7) -0.3072(4) 0.2636(4) 0.035(2) Uani 1 1 d .
C42 C -1.1907(7) -0.3618(5) 0.2491(5) 0.041(2) Uani 1 1 d .
C43 C -1.0474(7) -0.2998(5) 0.3298(4) 0.042(2) Uani 1 1 d .
H43A H -1.0751 -0.3303 0.3647 0.050 Uiso 1 1 calc R
C44 C -0.9611(7) -0.2475(5) 0.3434(5) 0.043(2) Uani 1 1 d .
H44A H -0.9330 -0.2417 0.3880 0.051 Uiso 1 1 calc R
O1W O -0.3011(5) -0.3677(4) 0.4205(3) 0.0558(17) Uiso 1 1 d .
O2W O -0.2117(6) -0.2535(4) 0.5028(4) 0.081(2) Uiso 1 1 d .
O3W O 0.2244(11) -0.2345(8) 0.4907(7) 0.199(6) Uiso 1 1 d .
O4W O -0.316(2) -0.2791(16) 0.6325(13) 0.420(15) Uiso 1 1 d .

loop_
_atom_site_aniso_label
_atom_site_aniso_U_11
_atom_site_aniso_U_22
_atom_site_aniso_U_33
_atom_site_aniso_U_23
_atom_site_aniso_U_13
_atom_site_aniso_U_12
Pb1 0.03394(18) 0.0389(2) 0.04107(19) 0.00243(19) -0.00113(13) 0.00055(18)
O1 0.060(4) 0.058(4) 0.058(5) -0.015(4) -0.021(4) -0.009(3)
O2 0.052(4) 0.059(4) 0.051(4) 0.013(3) -0.012(3) -0.019(3)
O3 0.101(6) 0.088(6) 0.070(6) -0.010(5) 0.016(5) -0.061(5)
O4 0.058(4) 0.049(4) 0.043(4) 0.008(3) -0.004(3) -0.020(3)
N1 0.043(4) 0.037(4) 0.034(4) 0.001(3) 0.011(3) -0.004(3)
N2 0.042(4) 0.038(4) 0.034(4) -0.001(3) -0.002(3) -0.006(3)
N3 0.040(4) 0.041(4) 0.045(5) -0.002(4) 0.006(4) -0.006(4)
N4 0.044(4) 0.038(4) 0.036(4) -0.005(4) 0.000(3) 0.002(4)
N6 0.054(5) 0.046(5) 0.044(5) -0.007(4) -0.009(4) 0.015(4)
N7 0.038(4) 0.047(5) 0.048(5) -0.009(4) -0.009(4) 0.011(4)
N8 0.045(5) 0.052(5) 0.050(5) -0.005(4) -0.008(4) 0.011(4)
N9 0.047(4) 0.057(5) 0.037(4) -0.002(4) -0.007(3) 0.003(4)
N10 0.061(7) 0.118(9) 0.112(9) 0.036(8) -0.003(6) 0.013(6)
N5 0.104(9) 0.103(8) 0.084(8) 0.022(7) 0.013(7) 0.022(7)
C1 0.049(6) 0.050(6) 0.044(6) -0.019(5) 0.012(5) -0.004(5)
C2 0.054(6) 0.048(6) 0.061(7) -0.027(5) 0.017(5) -0.016(5)
C3 0.040(5) 0.046(6) 0.058(6) -0.013(5) 0.009(5) -0.013(4)
C4 0.044(5) 0.036(5) 0.040(5) -0.006(4) 0.005(4) -0.002(4)
C5 0.038(5) 0.040(5) 0.039(5) 0.001(4) 0.000(4) -0.004(4)
C6 0.040(5) 0.033(5) 0.037(5) -0.002(4) -0.008(4) -0.004(4)
C9 0.034(5) 0.042(5) 0.044(5) 0.002(4) -0.003(4) -0.001(4)
C8 0.053(6) 0.035(5) 0.043(6) -0.003(4) -0.005(5) -0.002(5)
C7 0.055(6) 0.046(6) 0.046(6) -0.003(5) -0.011(5) -0.012(5)
C10 0.029(5) 0.042(5) 0.049(6) 0.012(5) -0.005(4) -0.006(4)
C11 0.033(4) 0.036(5) 0.034(4) -0.005(4) -0.007(4) -0.004(4)
C12 0.040(5) 0.035(5) 0.032(5) -0.001(4) -0.005(4) 0.001(4)
C13 0.040(5) 0.040(5) 0.054(6) 0.000(5) -0.004(5) 0.006(4)
C14 0.029(5) 0.050(6) 0.035(5) 0.003(4) 0.001(4) 0.000(4)
C15 0.054(6) 0.062(7) 0.047(6) -0.003(5) 0.009(5) -0.007(5)
C16 0.027(5) 0.087(9) 0.082(9) 0.041(7) -0.001(6) -0.006(6)
C17 0.030(5) 0.045(5) 0.037(5) -0.006(5) 0.004(4) -0.009(4)
C18 0.051(6) 0.056(6) 0.057(6) 0.002(5) -0.007(5) 0.003(5)
C19 0.062(7) 0.068(7) 0.050(6) -0.017(6) -0.026(5) 0.020(6)
C20 0.075(8) 0.050(6) 0.075(8) -0.032(6) -0.019(6) 0.034(6)
C21 0.045(6) 0.059(6) 0.060(7) -0.011(6) -0.012(5) 0.021(5)
C22 0.040(5) 0.052(6) 0.041(6) -0.004(5) -0.006(4) 0.009(5)
C23 0.040(5) 0.054(6) 0.044(6) 0.007(5) -0.003(5) 0.002(5)
C24 0.040(5) 0.038(5) 0.046(5) -0.003(5) -0.001(4) 0.005(4)
C25 0.038(5) 0.037(5) 0.034(5) -0.009(4) 0.001(4) 0.003(4)
C26 0.057(6) 0.053(6) 0.042(6) 0.003(5) -0.006(5) 0.006(5)
C27 0.066(7) 0.052(6) 0.039(6) -0.014(5) -0.004(5) 0.013(5)
C28 0.049(6) 0.038(5) 0.055(6) 0.005(5) -0.005(5) 0.017(5)
C29 0.033(5) 0.044(5) 0.044(5) 0.004(4) 0.003(4) 0.006(4)
C30 0.037(5) 0.047(5) 0.031(5) -0.008(4) -0.002(4) 0.003(4)
C31 0.038(6) 0.056(6) 0.059(7) 0.019(6) -0.001(5) 0.007(5)
C32 0.045(6) 0.053(6) 0.039(6) 0.014(5) 0.004(5) 0.000(5)
C33 0.043(6) 0.068(7) 0.062(7) 0.006(6) -0.001(5) 0.010(5)
C34 0.073(9) 0.119(11) 0.046(7) 0.009(8) -0.025(6) -0.019(8)
C35 0.048(6) 0.085(8) 0.039(6) -0.008(6) -0.009(5) 0.023(6)
C36 0.055(6) 0.075(7) 0.058(7) -0.004(6) 0.003(5) 0.008(6)
C37 0.037(6) 0.034(5) 0.077(8) -0.001(5) 0.006(6) 0.000(4)
C38 0.028(5) 0.033(5) 0.054(6) -0.014(5) -0.010(4) -0.003(4)
C39 0.049(6) 0.043(5) 0.041(6) -0.002(5) 0.012(5) -0.010(5)
C40 0.056(6) 0.058(6) 0.026(5) -0.004(5) -0.007(4) -0.016(5)
C41 0.034(5) 0.030(5) 0.040(5) 0.002(4) -0.004(4) 0.004(4)
C42 0.035(5) 0.050(6) 0.037(6) -0.004(5) -0.004(4) 0.008(4)
C43 0.045(6) 0.049(6) 0.031(5) 0.007(4) 0.003(4) -0.003(4)
C44 0.034(5) 0.049(5) 0.045(6) 0.002(5) -0.011(4) -0.007(4)

loop_
_atom_type_symbol
_atom_type_description
_atom_type_scat_dispersion_real
_atom_type_scat_dispersion_imag
_atom_type_scat_source
C C 0.0033 0.0016 'International Tables Vol C Tables 4.2.6.8 and 6.1.1.4'
H H 0.0000 0.0000 'International Tables Vol C Tables 4.2.6.8 and 6.1.1.4'
N N 0.0061 0.0033 'International Tables Vol C Tables 4.2.6.8 and 6.1.1.4'
O O 0.0106 0.0060 'International Tables Vol C Tables 4.2.6.8 and 6.1.1.4'
Pb Pb -3.3944 10.1111 'International Tables Vol C Tables 4.2.6.8 and 6.1.1.4'

loop_
_geom_angle_atom_site_label_1
_geom_angle_atom_site_label_2
_geom_angle_atom_site_label_3
_geom_angle
_geom_angle_site_symmetry_1
_geom_angle_site_symmetry_3
N1 Pb1 O4 75.1(2) . 2_355
N1 Pb1 N2 64.5(2) . .
O4 Pb1 N2 80.0(2) 2_355 .
N1 Pb1 O3 139.1(2) . .
O4 Pb1 O3 93.2(2) 2_355 .
N2 Pb1 O3 75.0(2) . .
N1 Pb1 O2 83.0(2) . 2_355
O4 Pb1 O2 50.17(18) 2_355 2_355
N2 Pb1 O2 126.6(2) . 2_355
O3 Pb1 O2 119.4(2) . 2_355
N1 Pb1 N7 78.7(2) . .
O4 Pb1 N7 124.5(2) 2_355 .
N2 Pb1 N7 128.8(2) . .
O3 Pb1 N7 135.6(2) . .
O2 Pb1 N7 78.98(19) 2_355 .
N1 Pb1 N6 78.0(2) . .
O4 Pb1 N6 150.3(2) 2_355 .
N2 Pb1 N6 77.4(2) . .
O3 Pb1 N6 99.2(2) . .
O2 Pb1 N6 137.7(2) 2_355 .
N7 Pb1 N6 60.4(2) . .
N1 Pb1 C42 80.6(2) . 2_355
O4 Pb1 C42 24.9(2) 2_355 2_355
N2 Pb1 C42 104.2(2) . 2_355
O3 Pb1 C42 105.0(3) . 2_355
O2 Pb1 C42 25.6(2) 2_355 2_355
N7 Pb1 C42 103.4(2) . 2_355
N6 Pb1 C42 155.4(2) . 2_355
C42 O2 Pb1 89.5(5) . 2_345
C37 O3 Pb1 117.0(6) . .
C42 O4 Pb1 96.6(5) . 2_345
C1 N1 C12 118.6(7) . .
C1 N1 Pb1 122.1(6) . .
C12 N1 Pb1 119.0(5) . .
C10 N2 C11 117.4(7) . .
C10 N2 Pb1 123.9(6) . .
C11 N2 Pb1 117.7(5) . .
C13 N3 C5 104.4(7) . .
C13 N4 C6 105.4(7) . .
C13 N4 H4A 127.3 . .
C6 N4 H4A 127.3 . .
C19 N6 C30 119.3(8) . .
C19 N6 Pb1 119.9(6) . .
C30 N6 Pb1 120.2(5) . .
C28 N7 C29 117.7(8) . .
C28 N7 Pb1 120.5(6) . .
C29 N7 Pb1 121.5(6) . .
C31 N8 C23 104.2(8) . .
C24 N9 C31 106.4(7) . .
C24 N9 H9A 126.8 . .
C31 N9 H9A 126.8 . .
C34 N10 C33 117.5(10) . .
C15 N5 C16 116.5(10) . .
N1 C1 C2 124.9(8) . .
N1 C1 H1A 117.5 . .
C2 C1 H1A 117.5 . .
C3 C2 C1 117.6(8) . .
C3 C2 H2A 121.2 . .
C1 C2 H2A 121.2 . .
C2 C3 C4 120.9(9) . .
C2 C3 H3A 119.5 . .
C4 C3 H3A 119.5 . .
C3 C4 C5 125.4(8) . .
C3 C4 C12 117.8(8) . .
C5 C4 C12 116.7(7) . .
N3 C5 C6 110.6(8) . .
N3 C5 C4 127.4(8) . .
C6 C5 C4 122.0(8) . .
N4 C6 C5 106.4(7) . .
N4 C6 C9 130.3(7) . .
C5 C6 C9 123.3(8) . .
C8 C9 C11 117.9(8) . .
C8 C9 C6 126.2(8) . .
C11 C9 C6 115.9(7) . .
C7 C8 C9 119.7(9) . .
C7 C8 H8A 120.2 . .
C9 C8 H8A 120.2 . .
C8 C7 C10 119.0(8) . .
C8 C7 H7A 120.5 . .
C10 C7 H7A 120.5 . .
N2 C10 C7 124.5(8) . .
N2 C10 H10A 117.8 . .
C7 C10 H10A 117.8 . .
N2 C11 C9 121.5(7) . .
N2 C11 C12 117.1(7) . .
C9 C11 C12 121.4(7) . .
N1 C12 C4 120.0(7) . .
N1 C12 C11 119.4(7) . .
C4 C12 C11 120.6(7) . .
N3 C13 N4 113.2(8) . .
N3 C13 C14 123.2(8) . .
N4 C13 C14 123.6(8) . .
C15 C14 C18 118.6(8) . .
C15 C14 C13 122.2(8) . .
C18 C14 C13 119.2(9) . .
C14 C15 N5 117.7(9) . .
C14 C15 H15A 121.1 . .
N5 C15 H15A 121.1 . .
C17 C16 N5 123.7(10) . .
C17 C16 H16A 118.2 . .
N5 C16 H16A 118.2 . .
C18 C17 C16 119.6(10) . .
C18 C17 H17A 120.2 . .
C16 C17 H17A 120.2 . .
C17 C18 C14 123.9(10) . .
C17 C18 H18A 118.1 . .
C14 C18 H18A 118.1 . .
N6 C19 C20 122.8(9) . .
N6 C19 H19A 118.6 . .
C20 C19 H19A 118.6 . .
C21 C20 C19 118.8(9) . .
C21 C20 H20A 120.6 . .
C19 C20 H20A 120.6 . .
C20 C21 C22 120.4(9) . .
C20 C21 H21A 119.8 . .
C22 C21 H21A 119.8 . .
C21 C22 C23 124.4(8) . .
C21 C22 C30 118.1(8) . .
C23 C22 C30 117.5(8) . .
C24 C23 N8 111.1(8) . .
C24 C23 C22 121.8(8) . .
N8 C23 C22 127.1(9) . .
N9 C24 C23 106.1(7) . .
N9 C24 C25 131.1(8) . .
C23 C24 C25 122.8(8) . .
C26 C25 C29 117.7(8) . .
C26 C25 C24 125.4(8) . .
C29 C25 C24 116.9(7) . .
C27 C26 C25 121.1(9) . .
C27 C26 H26A 119.5 . .
C25 C26 H26A 119.5 . .
C26 C27 C28 116.2(9) . .
C26 C27 H27A 121.9 . .
C28 C27 H27A 121.9 . .
N7 C28 C27 125.7(8) . .
N7 C28 H28A 117.1 . .
C27 C28 H28A 117.1 . .
N7 C29 C25 121.6(8) . .
N7 C29 C30 117.6(8) . .
C25 C29 C30 120.8(7) . .
N6 C30 C22 120.6(8) . .
N6 C30 C29 119.4(7) . .
C22 C30 C29 120.0(7) . .
N8 C31 N9 112.3(8) . .
N8 C31 C32 124.1(9) . .
N9 C31 C32 123.7(9) . .
C33 C32 C36 118.0(9) . .
C33 C32 C31 119.3(9) . .
C36 C32 C31 122.6(9) . .
C32 C33 N10 118.0(10) . .
C32 C33 H33A 121.0 . .
N10 C33 H33A 121.0 . .
C35 C34 N10 123.2(11) . .
C35 C34 H34A 118.4 . .
N10 C34 H34A 118.4 . .
C34 C35 C36 119.2(11) . .
C34 C35 H35A 120.4 . .
C36 C35 H35A 120.4 . .
C35 C36 C32 124.0(10) . .
C35 C36 H36A 118.0 . .
C32 C36 H36A 118.0 . .
O3 C37 O1 124.5(9) . .
O3 C37 C38 117.9(10) . .
O1 C37 C38 117.6(9) . .
C39 C38 C44 118.8(8) . .
C39 C38 C37 120.0(9) . .
C44 C38 C37 121.1(8) . .
C40 C39 C38 120.5(8) . .
C40 C39 H39A 119.7 . .
C38 C39 H39A 119.7 . .
C39 C40 C41 121.6(8) . .
C39 C40 H40A 119.2 . .
C41 C40 H40A 119.2 . .
C43 C41 C40 117.8(8) . .
C43 C41 C42 120.3(8) . .
C40 C41 C42 121.9(8) . .
O4 C42 O2 122.3(8) . .
O4 C42 C41 120.1(8) . .
O2 C42 C41 117.6(8) . .
O4 C42 Pb1 58.5(4) . 2_345
O2 C42 Pb1 65.0(5) . 2_345
C41 C42 Pb1 169.2(6) . 2_345
C44 C43 C41 120.1(8) . .
C44 C43 H43A 119.9 . .
C41 C43 H43A 119.9 . .
C43 C44 C38 121.1(8) . .
C43 C44 H44A 119.4 . .
C38 C44 H44A 119.4 . .

loop_
_geom_bond_atom_site_label_1
_geom_bond_atom_site_label_2
_geom_bond_distance
_geom_bond_site_symmetry_2
Pb1 N1 2.530(6) .
Pb1 O4 2.543(6) 2_355
Pb1 N2 2.577(7) .
Pb1 O3 2.630(7) .
Pb1 O2 2.685(6) 2_355
Pb1 N7 2.727(7) .
Pb1 N6 2.731(7) .
Pb1 C42 2.963(9) 2_355
O1 C37 1.272(11) .
O2 C42 1.279(9) .
O2 Pb1 2.685(6) 2_345
O3 C37 1.244(11) .
O4 C42 1.256(10) .
O4 Pb1 2.543(6) 2_345
N1 C1 1.321(10) .
N1 C12 1.342(10) .
N2 C10 1.325(10) .
N2 C11 1.359(10) .
N3 C13 1.325(10) .
N3 C5 1.367(10) .
N4 C13 1.365(10) .
N4 C6 1.375(10) .
N4 H4A 0.8600 .
N6 C19 1.322(11) .
N6 C30 1.352(10) .
N7 C28 1.328(10) .
N7 C29 1.352(10) .
N8 C31 1.324(12) .
N8 C23 1.382(10) .
N9 C24 1.365(10) .
N9 C31 1.385(11) .
N9 H9A 0.8600 .
N10 C34 1.414(15) .
N10 C33 1.416(13) .
N5 C15 1.417(13) .
N5 C16 1.426(14) .
C1 C2 1.369(12) .
C1 H1A 0.9300 .
C2 C3 1.356(11) .
C2 H2A 0.9300 .
C3 C4 1.373(11) .
C3 H3A 0.9300 .
C4 C5 1.432(11) .
C4 C12 1.443(11) .
C5 C6 1.377(11) .
C6 C9 1.442(11) .
C9 C8 1.398(11) .
C9 C11 1.430(11) .
C8 C7 1.352(11) .
C8 H8A 0.9300 .
C7 C10 1.389(11) .
C7 H7A 0.9300 .
C10 H10A 0.9300 .
C11 C12 1.448(10) .
C13 C14 1.471(12) .
C14 C15 1.378(12) .
C14 C18 1.402(12) .
C15 H15A 0.9300 .
C16 C17 1.283(13) .
C16 H16A 0.9300 .
C17 C18 1.280(11) .
C17 H17A 0.9300 .
C18 H18A 0.9300 .
C19 C20 1.406(12) .
C19 H19A 0.9300 .
C20 C21 1.353(12) .
C20 H20A 0.9300 .
C21 C22 1.384(12) .
C21 H21A 0.9300 .
C22 C23 1.417(12) .
C22 C30 1.434(11) .
C23 C24 1.375(12) .
C24 C25 1.431(11) .
C25 C26 1.397(11) .
C25 C29 1.412(11) .
C26 C27 1.375(12) .
C26 H26A 0.9300 .
C27 C28 1.381(11) .
C27 H27A 0.9300 .
C28 H28A 0.9300 .
C29 C30 1.457(12) .
C31 C32 1.476(12) .
C32 C33 1.356(12) .
C32 C36 1.394(12) .
C33 H33A 0.9300 .
C34 C35 1.260(14) .
C34 H34A 0.9300 .
C35 C36 1.311(13) .
C35 H35A 0.9300 .
C36 H36A 0.9300 .
C37 C38 1.500(12) .
C38 C39 1.378(11) .
C38 C44 1.383(11) .
C39 C40 1.361(11) .
C39 H39A 0.9300 .
C40 C41 1.394(11) .
C40 H40A 0.9300 .
C41 C43 1.395(11) .
C41 C42 1.498(11) .
C42 Pb1 2.963(9) 2_345
C43 C44 1.375(11) .
C43 H43A 0.9300 .
C44 H44A 0.9300 .
